data_4324177
loop_
_publ_author_name
'Sonali Garg'
'Haixiang Gao'
'Damon A. Parrish'
'Jean'ne M. Shreeve'

_publ_contact_author_address
;
Department of Chemistry
University of Idaho
Moscow, ID 83844
;
_publ_contact_author_email jshreeve@uidaho.edu
_publ_contact_author_fax 208-885-9146
_publ_contact_author_name 'Dr J.M.Shreeve'
_publ_contact_author_phone 208-885-9146
_publ_section_title
;
 FOX-7 (1,1-Diamino-2,2-dinitroethene): Trapped by Copper and Amines
;
_journal_name_full 'Inorganic Chemistry'
_journal_page_first 390
_journal_page_last 395
_journal_paper_doi 10.1021/ic102136r
_journal_volume 50
_journal_year 2011
_chemical_formula_sum 'C10 H26 Cu N10 O9'
_chemical_formula_weight 493.95
_chemical_name_systematic
; 

 ? 

;
_space_group_IT_number 14
_symmetry_cell_setting monoclinic
_symmetry_space_group_name_Hall '-P 2yn'
_symmetry_space_group_name_H-M 'P 1 21/n 1'
_atom_sites_solution_hydrogens geom
_atom_sites_solution_primary direct
_atom_sites_solution_secondary difmap
_audit_creation_date 2010-04-05
_audit_creation_method 'from SHELXTL CIF, local template and enCIFer'
_cell_angle_alpha 90.00
_cell_angle_beta 96.3790(10)
_cell_angle_gamma 90.00
_cell_formula_units_Z 4
_cell_length_a 13.7262(9)
_cell_length_b 9.1110(6)
_cell_length_c 16.7776(11)
_cell_measurement_temperature 296(2)
_cell_volume 2085.2(2)
_computing_cell_refinement 'Bruker APEX2 v2009.3-0 (Bruker, 2009)'
_computing_data_collection 'Bruker APEX2 v2009.3-0 (Bruker, 2009)'
_computing_data_reduction
;

Bruker SAINT v7.60A (Bruker, 2009), Bruker XPREP v2008/2 (Bruker, 2008)

;
_computing_molecular_graphics 'Bruker SHELXTL v2008/4 (Bruker, 2008)'
_computing_publication_material 'Bruker SHELXTL v2008/4 (Bruker, 2008)'
_computing_structure_refinement 'Bruker SHELXTL v2008/4 (Bruker, 2008)'
_computing_structure_solution 'Bruker SHELXTL v2008/4 (Bruker, 2008)'
_diffrn_ambient_temperature 296(2)
_diffrn_measured_fraction_theta_full 0.997
_diffrn_measured_fraction_theta_max 0.997
_diffrn_measurement_device_type 'Bruker SMART APEX II CCD'
_diffrn_measurement_method '\w scans'
_diffrn_radiation_monochromator graphite
_diffrn_radiation_source 'fine focus sealed tube'
_diffrn_radiation_type MoK\a
_diffrn_radiation_wavelength 0.71073
_diffrn_reflns_av_R_equivalents 0.0313
_diffrn_reflns_av_sigmaI/netI 0.0268
_diffrn_reflns_limit_h_max 18
_diffrn_reflns_limit_h_min -18
_diffrn_reflns_limit_k_max 10
_diffrn_reflns_limit_k_min -12
_diffrn_reflns_limit_l_max 22
_diffrn_reflns_limit_l_min -22
_diffrn_reflns_number 21379
_diffrn_reflns_theta_full 28.31
_diffrn_reflns_theta_max 28.31
_diffrn_reflns_theta_min 1.82
_exptl_absorpt_coefficient_mu 1.113
_exptl_absorpt_correction_T_max 0.7457
_exptl_absorpt_correction_T_min 0.6476
_exptl_absorpt_correction_type multi-scan
_exptl_absorpt_process_details 'SADABS v2008/1 (Bruker, 2008)'
_exptl_crystal_colour green
_exptl_crystal_density_diffrn 1.573
_exptl_crystal_density_method 'not measured'
_exptl_crystal_description 'thick plate'
_exptl_crystal_F_000 1028
_exptl_crystal_size_max 0.56
_exptl_crystal_size_mid 0.20
_exptl_crystal_size_min 0.07
_refine_diff_density_max 0.554
_refine_diff_density_min -0.454
_refine_diff_density_rms 0.068
_refine_ls_extinction_method none
_refine_ls_goodness_of_fit_ref 1.042
_refine_ls_hydrogen_treatment mixed
_refine_ls_matrix_type full
_refine_ls_number_parameters 279
_refine_ls_number_reflns 5175
_refine_ls_number_restraints 0
_refine_ls_restrained_S_all 1.042
_refine_ls_R_factor_all 0.0482
_refine_ls_R_factor_gt 0.0387
_refine_ls_shift/su_max 0.001
_refine_ls_shift/su_mean 0.000
_refine_ls_structure_factor_coef Fsqd
_refine_ls_weighting_details 'calc w=1/[\s^2^(Fo^2^)+(0.0598P)^2^+1.2132P] where P=(Fo^2^+2Fc^2^)/3'
_refine_ls_weighting_scheme calc
_refine_ls_wR_factor_gt 0.1046
_refine_ls_wR_factor_ref 0.1113
_reflns_number_gt 4296
_reflns_number_total 5175
_reflns_threshold_expression I>2\s(I)
_cod_data_source_file ic102136r_si_002_1.cif
_cod_data_source_block shrv108
_cod_database_code 4324177

loop_
_symmetry_equiv_pos_as_xyz
'x, y, z'
'-x+1/2, y+1/2, -z+1/2'
'-x, -y, -z'
'x-1/2, -y-1/2, z-1/2'

loop_
_atom_site_label
_atom_site_type_symbol
_atom_site_fract_x
_atom_site_fract_y
_atom_site_fract_z
_atom_site_U_iso_or_equiv
_atom_site_adp_type
_atom_site_occupancy
_atom_site_symmetry_multiplicity
_atom_site_calc_flag
_atom_site_refinement_flags
_atom_site_disorder_assembly
_atom_site_disorder_group
Cu Cu 1.000986(16) 0.14467(3) 0.216994(14) 0.02910(8) Uani 1 1 d . . .
C1A C 0.84816(12) -0.0604(2) 0.13715(11) 0.0262(4) Uani 1 1 d . . .
C2A C 0.74306(13) -0.1037(2) 0.12266(11) 0.0277(4) Uani 1 1 d . . .
N3A N 0.87535(12) 0.0430(2) 0.18690(10) 0.0329(4) Uani 1 1 d . . .
H3A H 0.8287 0.0747 0.2126 0.039 Uiso 1 1 calc R . .
N4A N 0.90958(12) -0.1351(2) 0.09637(12) 0.0384(4) Uani 1 1 d . . .
H4AA H 0.9712 -0.1151 0.1026 0.046 Uiso 1 1 calc R . .
H4AB H 0.8877 -0.2033 0.0638 0.046 Uiso 1 1 calc R . .
N5A N 0.70695(11) -0.2040(2) 0.17181(10) 0.0315(4) Uani 1 1 d . . .
O6A O 0.61894(11) -0.2444(2) 0.16399(11) 0.0481(4) Uani 1 1 d . . .
O7A O 0.76630(11) -0.25676(19) 0.22643(10) 0.0441(4) Uani 1 1 d . . .
N8A N 0.68626(13) -0.0370(2) 0.05976(11) 0.0389(4) Uani 1 1 d . . .
O9A O 0.59775(12) -0.0588(3) 0.04402(13) 0.0702(6) Uani 1 1 d . . .
O10A O 0.73084(13) 0.0495(2) 0.01877(11) 0.0569(5) Uani 1 1 d . . .
N11A N 0.98317(14) 0.2610(2) 0.11355(11) 0.0407(4) Uani 1 1 d . . .
H11A H 1.0336 0.2394 0.0856 0.049 Uiso 1 1 calc R . .
H11B H 0.9282 0.2288 0.0846 0.049 Uiso 1 1 calc R . .
C12A C 0.9767(2) 0.4218(3) 0.1189(2) 0.0597(7) Uani 1 1 d . . .
H12A H 0.9706 0.4630 0.0652 0.072 Uiso 1 1 calc R . .
H12B H 1.0366 0.4594 0.1478 0.072 Uiso 1 1 calc R . .
C13A C 0.8915(3) 0.4693(3) 0.1603(2) 0.0693(9) Uani 1 1 d . . .
H13A H 0.8958 0.5745 0.1689 0.083 Uiso 1 1 calc R . .
H13B H 0.8960 0.4226 0.2125 0.083 Uiso 1 1 calc R . .
C14A C 0.7927(3) 0.4342(4) 0.1155(3) 0.0811(10) Uani 1 1 d . . .
H14A H 0.7419 0.4745 0.1440 0.122 Uiso 1 1 calc R . .
H14B H 0.7848 0.3297 0.1114 0.122 Uiso 1 1 calc R . .
H14C H 0.7885 0.4762 0.0628 0.122 Uiso 1 1 calc R . .
C1B C 1.14793(13) 0.3160(2) 0.32626(12) 0.0271(4) Uani 1 1 d . . .
C2B C 1.25449(13) 0.3332(2) 0.35308(12) 0.0281(4) Uani 1 1 d . . .
N3B N 1.11943(12) 0.2584(2) 0.25702(10) 0.0327(4) Uani 1 1 d . . .
H3B H 1.1595 0.2721 0.2218 0.039 Uiso 1 1 calc R . .
N4B N 1.08655(12) 0.3561(2) 0.37802(11) 0.0363(4) Uani 1 1 d . . .
H4BA H 1.0245 0.3444 0.3662 0.044 Uiso 1 1 calc R . .
H4BB H 1.1089 0.3940 0.4234 0.044 Uiso 1 1 calc R . .
N5B N 1.29666(11) 0.46808(19) 0.35130(10) 0.0301(3) Uani 1 1 d . . .
O6B O 1.38639(10) 0.49077(18) 0.37032(11) 0.0419(4) Uani 1 1 d . . .
O7B O 1.24040(11) 0.57347(17) 0.32911(11) 0.0435(4) Uani 1 1 d . . .
N8B N 1.30431(13) 0.2123(2) 0.38740(12) 0.0396(4) Uani 1 1 d . . .
O9B O 1.39096(12) 0.2162(2) 0.41517(15) 0.0656(6) Uani 1 1 d . . .
O10B O 1.25400(13) 0.09745(19) 0.38963(14) 0.0569(5) Uani 1 1 d . . .
N11B N 1.02566(16) 0.0179(2) 0.31583(13) 0.0470(5) Uani 1 1 d . B .
H11C H 1.0789 0.0543 0.3455 0.056 Uiso 1 1 calc R . .
H11D H 0.9746 0.0306 0.3445 0.056 Uiso 1 1 calc R . .
C12B C 1.0403(4) -0.1375(4) 0.3088(3) 0.0927(14) Uani 1 1 d . . .
H12C H 1.1042 -0.1542 0.2909 0.111 Uiso 1 1 calc R A 1
H12D H 0.9914 -0.1758 0.2680 0.111 Uiso 1 1 calc R A 1
C13B C 1.0346(14) -0.221(2) 0.3841(12) 0.151(7) Uiso 0.522(10) 1 d P B 1
H13C H 1.1014 -0.2373 0.4077 0.182 Uiso 0.522(10) 1 calc PR B 1
H13D H 1.0074 -0.3162 0.3689 0.182 Uiso 0.522(10) 1 calc PR B 1
C14B C 0.9767(9) -0.1617(14) 0.4523(8) 0.133(5) Uiso 0.522(10) 1 d P B 1
H14D H 0.9838 -0.2289 0.4967 0.199 Uiso 0.522(10) 1 calc PR B 1
H14E H 0.9086 -0.1525 0.4326 0.199 Uiso 0.522(10) 1 calc PR B 1
H14F H 1.0021 -0.0675 0.4697 0.199 Uiso 0.522(10) 1 calc PR B 1
C13X C 1.0480(6) -0.2196(8) 0.3871(6) 0.058(2) Uani 0.478(10) 1 d P B 2
H13E H 1.0791 -0.3142 0.3817 0.070 Uiso 0.478(10) 1 calc PR B 2
H13F H 1.0863 -0.1642 0.4288 0.070 Uiso 0.478(10) 1 calc PR B 2
C14X C 0.9487(7) -0.2385(12) 0.4061(6) 0.093(3) Uiso 0.478(10) 1 d P B 2
H14G H 0.9489 -0.2977 0.4534 0.139 Uiso 0.478(10) 1 calc PR B 2
H14H H 0.9104 -0.2860 0.3621 0.139 Uiso 0.478(10) 1 calc PR B 2
H14I H 0.9207 -0.1442 0.4154 0.139 Uiso 0.478(10) 1 calc PR B 2
O1S O 1.31697(16) -0.1989(3) 0.45302(13) 0.0562(5) Uiso 1 1 d . . .
H1SA H 1.348(3) -0.160(4) 0.439(3) 0.084 Uiso 1 1 d . . .
H1SB H 1.273(3) -0.260(4) 0.427(2) 0.084 Uiso 1 1 d . . .

loop_
_atom_site_aniso_label
_atom_site_aniso_U_11
_atom_site_aniso_U_22
_atom_site_aniso_U_33
_atom_site_aniso_U_23
_atom_site_aniso_U_13
_atom_site_aniso_U_12
Cu 0.02537(12) 0.02772(13) 0.03270(13) -0.00145(9) -0.00349(9) -0.00460(9)
C1A 0.0192(8) 0.0305(9) 0.0286(9) 0.0017(7) 0.0012(6) -0.0034(7)
C2A 0.0200(8) 0.0331(10) 0.0296(9) 0.0026(8) 0.0005(7) -0.0020(7)
N3A 0.0233(7) 0.0382(9) 0.0378(9) -0.0084(7) 0.0057(6) -0.0049(7)
N4A 0.0222(8) 0.0458(11) 0.0476(10) -0.0162(8) 0.0065(7) -0.0041(7)
N5A 0.0221(7) 0.0325(9) 0.0405(9) 0.0039(7) 0.0055(6) -0.0013(6)
O6A 0.0226(7) 0.0530(10) 0.0687(11) 0.0148(9) 0.0046(7) -0.0096(7)
O7A 0.0319(7) 0.0516(10) 0.0481(9) 0.0197(8) 0.0009(6) 0.0019(7)
N8A 0.0279(8) 0.0514(11) 0.0360(9) 0.0084(8) -0.0032(7) -0.0012(8)
O9A 0.0274(8) 0.1050(17) 0.0728(13) 0.0351(12) -0.0182(8) -0.0081(10)
O10A 0.0456(9) 0.0767(14) 0.0479(10) 0.0312(9) 0.0027(8) -0.0018(9)
N11A 0.0362(9) 0.0442(11) 0.0407(10) 0.0064(8) -0.0002(8) 0.0019(8)
C12A 0.0625(17) 0.0448(15) 0.0717(18) 0.0164(13) 0.0073(14) -0.0013(13)
C13A 0.082(2) 0.0484(17) 0.080(2) 0.0088(15) 0.0177(17) 0.0155(15)
C14A 0.063(2) 0.079(2) 0.104(3) 0.015(2) 0.0193(19) 0.0148(18)
C1B 0.0205(8) 0.0277(9) 0.0327(9) -0.0006(7) 0.0012(7) -0.0027(7)
C2B 0.0205(8) 0.0289(10) 0.0346(10) -0.0019(8) 0.0020(7) -0.0010(7)
N3B 0.0254(7) 0.0406(10) 0.0323(8) -0.0063(7) 0.0044(6) -0.0058(7)
N4B 0.0216(7) 0.0510(11) 0.0368(9) -0.0132(8) 0.0050(7) -0.0054(7)
N5B 0.0203(7) 0.0315(9) 0.0389(9) 0.0000(7) 0.0049(6) -0.0029(6)
O6B 0.0199(6) 0.0410(8) 0.0638(10) 0.0031(8) -0.0003(6) -0.0075(6)
O7B 0.0286(7) 0.0325(8) 0.0693(11) 0.0107(8) 0.0045(7) 0.0012(6)
N8B 0.0260(8) 0.0336(10) 0.0576(12) 0.0043(8) -0.0019(8) 0.0004(7)
O9B 0.0286(8) 0.0491(11) 0.1136(17) 0.0170(11) -0.0171(9) 0.0028(7)
O10B 0.0441(9) 0.0325(8) 0.0904(14) 0.0154(9) -0.0085(9) -0.0063(7)
N11B 0.0504(11) 0.0414(11) 0.0472(11) 0.0084(9) -0.0037(9) -0.0073(9)
C12B 0.147(4) 0.055(2) 0.075(2) 0.0165(17) 0.005(2) 0.030(2)
C13X 0.052(3) 0.035(3) 0.086(5) 0.045(3) 0.006(3) 0.014(2)

loop_
_atom_type_symbol
_atom_type_description
_atom_type_scat_dispersion_real
_atom_type_scat_dispersion_imag
_atom_type_scat_source
C C 0.0033 0.0016 'International Tables Vol C Tables 4.2.6.8 and 6.1.1.4'
H H 0.0000 0.0000 'International Tables Vol C Tables 4.2.6.8 and 6.1.1.4'
N N 0.0061 0.0033 'International Tables Vol C Tables 4.2.6.8 and 6.1.1.4'
O O 0.0106 0.0060 'International Tables Vol C Tables 4.2.6.8 and 6.1.1.4'
Cu Cu 0.3201 1.2651 'International Tables Vol C Tables 4.2.6.8 and 6.1.1.4'

loop_
_geom_angle_atom_site_label_1
_geom_angle_atom_site_label_2
_geom_angle_atom_site_label_3
_geom_angle
_geom_angle_site_symmetry_1
_geom_angle_site_symmetry_3
_geom_angle_publ_flag
N3A Cu N3B 173.31(7) . . ?
N3A Cu N11B 90.21(8) . . ?
N3B Cu N11B 87.96(8) . . ?
N3A Cu N11A 90.43(8) . . ?
N3B Cu N11A 91.89(8) . . ?
N11B Cu N11A 175.49(9) . . ?
N3A C1A N4A 123.62(17) . . ?
N3A C1A C2A 120.39(17) . . ?
N4A C1A C2A 115.99(17) . . ?
N5A C2A N8A 123.08(17) . . ?
N5A C2A C1A 119.38(16) . . ?
N8A C2A C1A 117.53(17) . . ?
C1A N3A Cu 133.80(14) . . ?
C1A N3A H3A 113.1 . . ?
Cu N3A H3A 113.1 . . ?
C1A N4A H4AA 120.0 . . ?
C1A N4A H4AB 120.0 . . ?
H4AA N4A H4AB 120.0 . . ?
O7A N5A O6A 120.29(17) . . ?
O7A N5A C2A 116.74(16) . . ?
O6A N5A C2A 122.97(17) . . ?
O9A N8A O10A 121.07(19) . . ?
O9A N8A C2A 123.56(19) . . ?
O10A N8A C2A 115.37(17) . . ?
C12A N11A Cu 118.15(17) . . ?
C12A N11A H11A 107.8 . . ?
Cu N11A H11A 107.8 . . ?
C12A N11A H11B 107.8 . . ?
Cu N11A H11B 107.8 . . ?
H11A N11A H11B 107.1 . . ?
N11A C12A C13A 112.0(2) . . ?
N11A C12A H12A 109.2 . . ?
C13A C12A H12A 109.2 . . ?
N11A C12A H12B 109.2 . . ?
C13A C12A H12B 109.2 . . ?
H12A C12A H12B 107.9 . . ?
C12A C13A C14A 114.5(3) . . ?
C12A C13A H13A 108.6 . . ?
C14A C13A H13A 108.6 . . ?
C12A C13A H13B 108.6 . . ?
C14A C13A H13B 108.6 . . ?
H13A C13A H13B 107.6 . . ?
C13A C14A H14A 109.5 . . ?
C13A C14A H14B 109.5 . . ?
H14A C14A H14B 109.5 . . ?
C13A C14A H14C 109.5 . . ?
H14A C14A H14C 109.5 . . ?
H14B C14A H14C 109.5 . . ?
N3B C1B N4B 123.25(17) . . ?
N3B C1B C2B 120.16(17) . . ?
N4B C1B C2B 116.52(17) . . ?
N5B C2B N8B 122.36(17) . . ?
N5B C2B C1B 119.65(17) . . ?
N8B C2B C1B 117.59(17) . . ?
C1B N3B Cu 132.12(14) . . ?
C1B N3B H3B 113.9 . . ?
Cu N3B H3B 113.9 . . ?
C1B N4B H4BA 120.0 . . ?
C1B N4B H4BB 120.0 . . ?
H4BA N4B H4BB 120.0 . . ?
O6B N5B O7B 120.05(17) . . ?
O6B N5B C2B 123.47(17) . . ?
O7B N5B C2B 116.48(16) . . ?
O9B N8B O10B 121.66(19) . . ?
O9B N8B C2B 123.09(19) . . ?
O10B N8B C2B 115.25(17) . . ?
C12B N11B Cu 120.6(2) . . ?
C12B N11B H11C 107.2 . . ?
Cu N11B H11C 107.2 . . ?
C12B N11B H11D 107.2 . . ?
Cu N11B H11D 107.2 . . ?
H11C N11B H11D 106.8 . . ?
N11B C12B C13B 114.4(8) . . ?
N11B C12B C13X 114.6(5) . . ?
C13B C12B C13X 7.1(10) . . ?
N11B C12B H12C 108.7 . . ?
C13B C12B H12C 108.7 . . ?
C13X C12B H12C 102.4 . . ?
N11B C12B H12D 108.7 . . ?
C13B C12B H12D 108.7 . . ?
C13X C12B H12D 114.4 . . ?
H12C C12B H12D 107.6 . . ?
C12B C13B C14B 121.9(13) . . ?
C12B C13B H13C 106.9 . . ?
C14B C13B H13C 106.9 . . ?
C12B C13B H13D 106.9 . . ?
C14B C13B H13D 106.9 . . ?
H13C C13B H13D 106.7 . . ?
C14X C13X C12B 106.0(6) . . ?
C14X C13X H13E 110.5 . . ?
C12B C13X H13E 110.5 . . ?
C14X C13X H13F 110.5 . . ?
C12B C13X H13F 110.5 . . ?
H13E C13X H13F 108.7 . . ?
C13X C14X H14G 109.5 . . ?
C13X C14X H14H 109.5 . . ?
H14G C14X H14H 109.5 . . ?
C13X C14X H14I 109.5 . . ?
H14G C14X H14I 109.5 . . ?
H14H C14X H14I 109.5 . . ?
H1SA O1S H1SB 129(5) . . ?

loop_
_geom_bond_atom_site_label_1
_geom_bond_atom_site_label_2
_geom_bond_distance
_geom_bond_site_symmetry_2
_geom_bond_publ_flag
Cu N3A 1.9731(16) . ?
Cu N3B 1.9813(16) . ?
Cu N11B 2.018(2) . ?
Cu N11A 2.0252(19) . ?
C1A N3A 1.286(2) . ?
C1A N4A 1.330(3) . ?
C1A C2A 1.489(2) . ?
C2A N5A 1.361(3) . ?
C2A N8A 1.381(3) . ?
N3A H3A 0.8600 . ?
N4A H4AA 0.8600 . ?
N4A H4AB 0.8600 . ?
N5A O7A 1.252(2) . ?
N5A O6A 1.256(2) . ?
N8A O9A 1.230(2) . ?
N8A O10A 1.250(2) . ?
N11A C12A 1.470(4) . ?
N11A H11A 0.9000 . ?
N11A H11B 0.9000 . ?
C12A C13A 1.490(4) . ?
C12A H12A 0.9700 . ?
C12A H12B 0.9700 . ?
C13A C14A 1.510(5) . ?
C13A H13A 0.9700 . ?
C13A H13B 0.9700 . ?
C14A H14A 0.9600 . ?
C14A H14B 0.9600 . ?
C14A H14C 0.9600 . ?
C1B N3B 1.295(3) . ?
C1B N4B 1.327(3) . ?
C1B C2B 1.490(2) . ?
C2B N5B 1.360(2) . ?
C2B N8B 1.388(3) . ?
N3B H3B 0.8600 . ?
N4B H4BA 0.8600 . ?
N4B H4BB 0.8600 . ?
N5B O6B 1.255(2) . ?
N5B O7B 1.262(2) . ?
N8B O9B 1.229(2) . ?
N8B O10B 1.256(3) . ?
N11B C12B 1.436(4) . ?
N11B H11C 0.9000 . ?
N11B H11D 0.9000 . ?
C12B C13B 1.483(19) . ?
C12B C13X 1.504(8) . ?
C12B H12C 0.9700 . ?
C12B H12D 0.9700 . ?
C13B C14B 1.56(2) . ?
C13B H13C 0.9700 . ?
C13B H13D 0.9700 . ?
C14B H14D 0.9600 . ?
C14B H14E 0.9600 . ?
C14B H14F 0.9600 . ?
C13X C14X 1.445(14) . ?
C13X H13E 0.9700 . ?
C13X H13F 0.9700 . ?
C14X H14G 0.9600 . ?
C14X H14H 0.9600 . ?
C14X H14I 0.9600 . ?
O1S H1SA 0.61(4) . ?
O1S H1SB 0.90(4) . ?

loop_
_geom_hbond_atom_site_label_D
_geom_hbond_atom_site_label_H
_geom_hbond_atom_site_label_A
_geom_hbond_distance_DH
_geom_hbond_distance_HA
_geom_hbond_distance_DA
_geom_hbond_angle_DHA
_geom_hbond_site_symmetry_A
N3A H3A O7A 0.86 2.32 3.139(2) 158.0 2_655
N4A H4AA O6B 0.86 2.18 3.020(2) 164.8 2_745
N4A H4AB O1S 0.86 2.19 3.002(3) 157.7 4
N11A H11A O1S 0.90 2.29 3.096(3) 149.2 2_755
N3B H3B O7B 0.86 2.48 3.041(2) 123.4 2_745
N4B H4BA O6A 0.86 2.14 2.975(2) 164.9 2_655
N4B H4BB O10A 0.86 2.24 3.033(2) 152.5 4_666
N11B H11C O10B 0.90 2.47 3.320(3) 158.2 .
N11B H11D O6A 0.90 2.41 2.983(3) 121.2 2_655
O1S H1SA O10B 0.61(4) 2.76(4) 2.994(3) 107(4) .
O1S H1SB O7B 0.90(4) 2.24(4) 3.040(3) 147(3) 1_545

loop_
_geom_torsion_atom_site_label_1
_geom_torsion_atom_site_label_2
_geom_torsion_atom_site_label_3
_geom_torsion_atom_site_label_4
_geom_torsion
_geom_torsion_site_symmetry_1
_geom_torsion_site_symmetry_2
_geom_torsion_site_symmetry_3
_geom_torsion_site_symmetry_4
_geom_torsion_publ_flag
N3A C1A C2A N5A -86.1(2) . . . . ?
N4A C1A C2A N5A 93.5(2) . . . . ?
N3A C1A C2A N8A 92.9(2) . . . . ?
N4A C1A C2A N8A -87.5(2) . . . . ?
N4A C1A N3A Cu 6.4(3) . . . . ?
C2A C1A N3A Cu -174.04(14) . . . . ?
N3B Cu N3A C1A -173.8(6) . . . . ?
N11B Cu N3A C1A -99.7(2) . . . . ?
N11A Cu N3A C1A 75.8(2) . . . . ?
N8A C2A N5A O7A 179.71(19) . . . . ?
C1A C2A N5A O7A -1.4(3) . . . . ?
N8A C2A N5A O6A 0.1(3) . . . . ?
C1A C2A N5A O6A 179.00(19) . . . . ?
N5A C2A N8A O9A 2.2(4) . . . . ?
C1A C2A N8A O9A -176.7(2) . . . . ?
N5A C2A N8A O10A -178.0(2) . . . . ?
C1A C2A N8A O10A 3.0(3) . . . . ?
N3A Cu N11A C12A 118.62(18) . . . . ?
N3B Cu N11A C12A -55.10(18) . . . . ?
N11B Cu N11A C12A -143.2(10) . . . . ?
Cu N11A C12A C13A -60.9(3) . . . . ?
N11A C12A C13A C14A -66.3(4) . . . . ?
N3B C1B C2B N5B 104.2(2) . . . . ?
N4B C1B C2B N5B -78.6(2) . . . . ?
N3B C1B C2B N8B -82.8(3) . . . . ?
N4B C1B C2B N8B 94.3(2) . . . . ?
N4B C1B N3B Cu -25.8(3) . . . . ?
C2B C1B N3B Cu 151.13(16) . . . . ?
N3A Cu N3B C1B 25.4(8) . . . . ?
N11B Cu N3B C1B -48.8(2) . . . . ?
N11A Cu N3B C1B 135.7(2) . . . . ?
N8B C2B N5B O6B 9.8(3) . . . . ?
C1B C2B N5B O6B -177.54(18) . . . . ?
N8B C2B N5B O7B -170.15(19) . . . . ?
C1B C2B N5B O7B 2.5(3) . . . . ?
N5B C2B N8B O9B -3.5(4) . . . . ?
C1B C2B N8B O9B -176.3(2) . . . . ?
N5B C2B N8B O10B 175.2(2) . . . . ?
C1B C2B N8B O10B 2.4(3) . . . . ?
N3A Cu N11B C12B 65.4(3) . . . . ?
N3B Cu N11B C12B -121.1(3) . . . . ?
N11A Cu N11B C12B -32.8(11) . . . . ?
Cu N11B C12B C13B -166.5(9) . . . . ?
Cu N11B C12B C13X -174.3(4) . . . . ?
N11B C12B C13B C14B 24.1(19) . . . . ?
C13X C12B C13B C14B 117(9) . . . . ?
N11B C12B C13X C14X 79.4(8) . . . . ?
C13B C12B C13X C14X -11(8) . . . . ?
